data_1544801
loop_
_publ_author_name
'Goel, Nidhi'

_publ_section_title
;
 Study of new Cu(II) metal-organic frameworks: Syntheses, structural, gas
 sorption and magnetic properties
;
_journal_coden_ASTM ICHAA3
_journal_name_full 'Inorganica Chimica Acta'
_journal_page_first 330
_journal_page_last 336
_journal_paper_doi 10.1016/j.ica.2016.06.009
_journal_volume 450
_journal_year 2016
_chemical_formula_moiety 'C26 H32 Cu2 N2 O8'
_chemical_formula_sum 'C26 H32 Cu2 N2 O8'
_chemical_formula_weight 627.64
_space_group_IT_number 2
_symmetry_cell_setting triclinic
_symmetry_space_group_name_Hall '-P 1'
_symmetry_space_group_name_H-M 'P -1'
_atom_sites_solution_hydrogens geom
_atom_sites_solution_primary direct
_atom_sites_solution_secondary difmap
_audit_creation_method SHELXL-97
_cell_angle_alpha 77.675(12)
_cell_angle_beta 72.280(11)
_cell_angle_gamma 63.880(10)
_cell_formula_units_Z 2
_cell_length_a 10.168(2)
_cell_length_b 11.494(3)
_cell_length_c 16.192(3)
_cell_measurement_reflns_used 177
_cell_measurement_temperature 296(2)
_cell_measurement_theta_max 25.00
_cell_measurement_theta_min 1.33
_cell_volume 1611.5(6)
_computing_cell_refinement 'Bruker SHELXTL'
_computing_data_collection 'Bruker D8 Venture'
_computing_data_reduction 'Bruker SHELXTL'
_computing_molecular_graphics 'Bruker SHELXTL'
_computing_publication_material 'Bruker SHELXL-97 and DIAMOND'
_computing_structure_refinement 'SHELXL-97 (Sheldrick, 2008)'
_computing_structure_solution 'SHELXL-97 (Sheldrick, 2008)'
_diffrn_ambient_temperature 296(2)
_diffrn_measured_fraction_theta_full 0.990
_diffrn_measured_fraction_theta_max 0.990
_diffrn_measurement_device_type 'Bruker D8 Venture CMOS diffractometer'
_diffrn_measurement_method 'phi and omega scans'
_diffrn_radiation_monochromator graphite
_diffrn_radiation_source 'fine-focus sealed tube'
_diffrn_radiation_type MoK\a
_diffrn_radiation_wavelength 0.71073
_diffrn_reflns_av_R_equivalents 0.0646
_diffrn_reflns_av_sigmaI/netI 0.0698
_diffrn_reflns_limit_h_max 12
_diffrn_reflns_limit_h_min -12
_diffrn_reflns_limit_k_max 13
_diffrn_reflns_limit_k_min -13
_diffrn_reflns_limit_l_max 19
_diffrn_reflns_limit_l_min -18
_diffrn_reflns_number 21238
_diffrn_reflns_theta_full 25.00
_diffrn_reflns_theta_max 25.00
_diffrn_reflns_theta_min 1.33
_exptl_absorpt_coefficient_mu 1.362
_exptl_absorpt_correction_T_max 0.861
_exptl_absorpt_correction_T_min 0.731
_exptl_absorpt_correction_type multi-scan
_exptl_absorpt_process_details '(SADABS; Bruker, 2008)'
_exptl_crystal_colour Blue
_exptl_crystal_density_diffrn 1.293
_exptl_crystal_density_method 'not measured'
_exptl_crystal_description Block
_exptl_crystal_F_000 648
_exptl_crystal_size_max 0.35
_exptl_crystal_size_mid 0.26
_exptl_crystal_size_min 0.19
_platon_squeeze_details
;
;
_refine_diff_density_max 2.089
_refine_diff_density_min -1.646
_refine_diff_density_rms 0.130
_refine_ls_extinction_method none
_refine_ls_goodness_of_fit_ref 0.990
_refine_ls_hydrogen_treatment mixed
_refine_ls_matrix_type full
_refine_ls_number_parameters 325
_refine_ls_number_reflns 5619
_refine_ls_number_restraints 8
_refine_ls_restrained_S_all 0.995
_refine_ls_R_factor_all 0.0885
_refine_ls_R_factor_gt 0.0646
_refine_ls_shift/su_max 0.013
_refine_ls_shift/su_mean 0.001
_refine_ls_structure_factor_coef Fsqd
_refine_ls_weighting_details 'calc w=1/[\s^2^(Fo^2^)+(0.1441P)^2^+0.0000P] where P=(Fo^2^+2Fc^2^)/3'
_refine_ls_weighting_scheme calc
_refine_ls_wR_factor_gt 0.2007
_refine_ls_wR_factor_ref 0.2173
_reflns_number_gt 3722
_reflns_number_total 5619
_reflns_threshold_expression >2\s(I)
_cod_data_source_file dd014_1_0m.cif
_cod_data_source_block dd014_1_0m
_cod_depositor_comments
;
The following automatic conversions were performed:

'_symmetry_cell_setting' value 'Triclinic' changed to 'triclinic'
according to the built-in table from CIF Core dictionary named
'cif_core.dic' version 2.4.1 from 2010-06-29.

Automatic conversion script
Id: cif_fix_values 4624 2016-04-14 12:54:50Z antanas 
;
_cod_original_cell_volume 1611.6(6)
_cod_database_code 1544801

loop_
_symmetry_equiv_pos_as_xyz
'x, y, z'
'-x, -y, -z'

loop_
_atom_site_label
_atom_site_type_symbol
_atom_site_fract_x
_atom_site_fract_y
_atom_site_fract_z
_atom_site_U_iso_or_equiv
_atom_site_adp_type
_atom_site_occupancy
_atom_site_symmetry_multiplicity
_atom_site_calc_flag
_atom_site_refinement_flags
_atom_site_disorder_assembly
_atom_site_disorder_group
Cu1 Cu 1.00330(7) 0.73929(6) 0.57828(4) 0.0267(3) Uani 1 1 d . . .
Cu2 Cu 0.98788(7) 0.73512(7) 0.74386(4) 0.0288(3) Uani 1 1 d . . .
O1 O 1.1478(4) 0.8191(4) 0.5560(2) 0.0392(10) Uani 1 1 d . . .
O2 O 1.1288(5) 0.8225(4) 0.6968(3) 0.0387(10) Uani 1 1 d . . .
O3 O 0.8564(4) 0.6587(4) 0.6250(3) 0.0384(10) Uani 1 1 d . . .
O4 O 0.8482(5) 0.6490(4) 0.7650(3) 0.0439(11) Uani 1 1 d . . .
O5 O 0.8117(5) 0.9040(4) 0.7402(3) 0.0433(11) Uani 1 1 d . . .
O6 O 0.8313(4) 0.9087(4) 0.5993(3) 0.0384(10) Uani 1 1 d . . .
O7 O 1.1731(5) 0.5695(4) 0.5863(3) 0.0463(11) Uani 1 1 d . . .
O8 O 1.1622(5) 0.5654(4) 0.7257(3) 0.0448(11) Uani 1 1 d . . .
N1 N 1.0047(5) 0.7505(5) 0.4432(3) 0.0319(11) Uani 1 1 d . . .
N2 N 0.9873(10) 0.7384(10) 0.8760(5) 0.102(2) Uani 1 1 d D . .
C1 C 1.1857(6) 0.8412(5) 0.6167(4) 0.0287(12) Uani 1 1 d . . .
C2 C 1.3052(6) 0.8934(6) 0.5903(4) 0.0368(14) Uani 1 1 d . . .
H2A H 1.2747 0.9699 0.5496 0.044 Uiso 1 1 calc R . .
H2B H 1.3973 0.8287 0.5594 0.044 Uiso 1 1 calc R . .
C3 C 1.3405(7) 0.9295(6) 0.6624(4) 0.0395(15) Uani 1 1 d . . .
H3A H 1.3669 0.8543 0.7045 0.047 Uiso 1 1 calc R . .
H3B H 1.2499 0.9974 0.6916 0.047 Uiso 1 1 calc R . .
C4 C 1.4674(6) 0.9766(6) 0.6341(4) 0.0397(15) Uani 1 1 d . . .
H4A H 1.5613 0.9047 0.6127 0.048 Uiso 1 1 calc R . .
H4B H 1.4483 1.0439 0.5861 0.048 Uiso 1 1 calc R . .
C5 C 0.8044(6) 0.6351(5) 0.7047(4) 0.0342(14) Uani 1 1 d . . .
C6 C 0.6795(7) 0.5883(6) 0.7300(4) 0.0426(15) Uani 1 1 d . . .
H6A H 0.7032 0.5148 0.7737 0.051 Uiso 1 1 calc R . .
H6B H 0.5874 0.6571 0.7571 0.051 Uiso 1 1 calc R . .
C7 C 0.6488(7) 0.5477(6) 0.6576(4) 0.0445(16) Uani 1 1 d . . .
H7A H 0.7408 0.4802 0.6291 0.053 Uiso 1 1 calc R . .
H7B H 0.6204 0.6216 0.6147 0.053 Uiso 1 1 calc R . .
C8 C 0.5246(7) 0.4972(7) 0.6887(4) 0.0480(16) Uani 1 1 d . . .
H8A H 0.4304 0.5669 0.7128 0.058 Uiso 1 1 calc R . .
H8B H 0.5488 0.4278 0.7349 0.058 Uiso 1 1 calc R . .
C9 C 0.5038(7) 0.4471(7) 0.6175(5) 0.0493(17) Uani 1 1 d . . .
H9A H 0.5962 0.3734 0.5969 0.059 Uiso 1 1 calc R . .
H9B H 0.4891 0.5145 0.5694 0.059 Uiso 1 1 calc R . .
C10 C 0.7665(6) 0.9519(5) 0.6714(4) 0.0323(13) Uani 1 1 d . . .
C11 C 0.6189(6) 1.0711(6) 0.6803(4) 0.0392(15) Uani 1 1 d . . .
H11A H 0.6178 1.1260 0.6257 0.047 Uiso 1 1 calc R . .
H11B H 0.6088 1.1208 0.7250 0.047 Uiso 1 1 calc R . .
C12 C 0.4856(7) 1.0294(6) 0.7047(4) 0.0439(16) Uani 1 1 d . . .
H12A H 0.4980 0.9637 0.7539 0.053 Uiso 1 1 calc R . .
H12B H 0.3931 1.1040 0.7236 0.053 Uiso 1 1 calc R . .
C13 C 1.2242(6) 0.5223(5) 0.6528(4) 0.0342(14) Uani 1 1 d . . .
C14 C 1.3720(6) 0.4048(6) 0.6424(5) 0.0447(16) Uani 1 1 d . . .
H14A H 1.3815 0.3556 0.5976 0.054 Uiso 1 1 calc R . .
H14B H 1.3748 0.3490 0.6966 0.054 Uiso 1 1 calc R . .
C15 C 1.0646(6) 0.8226(6) 0.3840(4) 0.0331(14) Uani 1 1 d . . .
H15 H 1.1029 0.8703 0.4021 0.040 Uiso 1 1 calc R . .
C16 C 1.0732(7) 0.8310(6) 0.2985(4) 0.0423(16) Uani 1 1 d . . .
H16 H 1.1200 0.8809 0.2588 0.051 Uiso 1 1 calc R . .
C17 C 1.0122(8) 0.7651(7) 0.2700(4) 0.0472(18) Uani 1 1 d . . .
C18 C 0.9526(7) 0.6883(6) 0.3320(4) 0.0424(16) Uani 1 1 d . . .
H18 H 0.9150 0.6387 0.3154 0.051 Uiso 1 1 calc R . .
C19 C 0.9478(7) 0.6836(6) 0.4164(4) 0.0349(14) Uani 1 1 d . . .
H19 H 0.9038 0.6328 0.4573 0.042 Uiso 1 1 calc R . .
C20 C 1.0186(12) 0.7735(10) 0.1745(5) 0.089(3) Uani 1 1 d . . .
H20A H 0.9736 0.8654 0.1555 0.107 Uiso 1 1 calc R . .
H20B H 1.1245 0.7426 0.1445 0.107 Uiso 1 1 calc R . .
C21 C 0.962(2) 0.7185(19) 0.1442(9) 0.227(10) Uani 1 1 d . . .
H21A H 0.8559 0.7471 0.1739 0.272 Uiso 1 1 calc R . .
H21B H 1.0092 0.6256 0.1597 0.272 Uiso 1 1 calc R . .
C22 C 0.973(2) 0.739(3) 0.0471(8) 0.272(8) Uani 1 1 d DU . .
C25 C 0.9060(12) 0.6898(11) 0.9433(6) 0.102(2) Uani 1 1 d D . .
H25 H 0.8592 0.6450 0.9300 0.122 Uiso 1 1 calc R . .
C26 C 1.0600(19) 0.7848(19) 0.8993(8) 0.205(9) Uani 1 1 d D . .
H26 H 1.1048 0.8344 0.8577 0.246 Uiso 1 1 calc R . .
C24 C 1.077(2) 0.767(2) -0.0180(8) 0.272(8) Uani 1 1 d DU . .
H24 H 1.1580 0.7739 -0.0070 0.326 Uiso 1 1 calc R . .
C23 C 0.884(2) 0.699(2) 0.0296(8) 0.272(8) Uani 1 1 d DU . .
H23 H 0.8111 0.6778 0.0726 0.326 Uiso 1 1 calc R . .

loop_
_atom_site_aniso_label
_atom_site_aniso_U_11
_atom_site_aniso_U_22
_atom_site_aniso_U_33
_atom_site_aniso_U_23
_atom_site_aniso_U_13
_atom_site_aniso_U_12
Cu1 0.0287(4) 0.0346(5) 0.0235(4) -0.0029(3) -0.0086(3) -0.0172(3)
Cu2 0.0312(4) 0.0376(5) 0.0248(4) -0.0024(3) -0.0099(3) -0.0184(3)
O1 0.047(2) 0.058(3) 0.030(2) 0.0029(19) -0.0106(19) -0.038(2)
O2 0.043(2) 0.049(3) 0.041(3) 0.000(2) -0.013(2) -0.033(2)
O3 0.044(2) 0.052(3) 0.032(2) 0.0011(19) -0.0100(19) -0.033(2)
O4 0.050(3) 0.064(3) 0.032(2) -0.001(2) -0.008(2) -0.038(2)
O5 0.043(2) 0.045(3) 0.041(2) -0.008(2) -0.016(2) -0.011(2)
O6 0.036(2) 0.035(2) 0.039(2) -0.0061(19) -0.0099(19) -0.0090(19)
O7 0.039(2) 0.042(3) 0.054(3) -0.010(2) -0.013(2) -0.010(2)
O8 0.043(2) 0.038(3) 0.054(3) -0.002(2) -0.021(2) -0.011(2)
N1 0.036(3) 0.034(3) 0.028(3) -0.007(2) -0.011(2) -0.012(2)
N2 0.140(6) 0.167(7) 0.053(4) 0.012(4) -0.035(4) -0.113(6)
C1 0.028(3) 0.025(3) 0.036(3) -0.001(2) -0.011(3) -0.012(2)
C2 0.034(3) 0.044(4) 0.040(3) -0.001(3) -0.008(3) -0.024(3)
C3 0.035(3) 0.051(4) 0.040(4) -0.006(3) -0.007(3) -0.025(3)
C4 0.032(3) 0.046(4) 0.050(4) -0.005(3) -0.013(3) -0.022(3)
C5 0.031(3) 0.028(3) 0.045(4) 0.000(3) -0.013(3) -0.012(3)
C6 0.042(3) 0.052(4) 0.045(4) 0.001(3) -0.013(3) -0.030(3)
C7 0.035(3) 0.050(4) 0.058(4) -0.008(3) -0.012(3) -0.024(3)
C8 0.043(4) 0.056(4) 0.055(4) -0.002(3) -0.015(3) -0.029(3)
C9 0.032(3) 0.047(4) 0.074(5) -0.019(4) -0.015(3) -0.014(3)
C10 0.030(3) 0.027(3) 0.050(4) -0.002(3) -0.013(3) -0.019(3)
C11 0.032(3) 0.036(3) 0.059(4) -0.010(3) -0.017(3) -0.015(3)
C12 0.035(3) 0.050(4) 0.055(4) -0.016(3) -0.008(3) -0.022(3)
C13 0.027(3) 0.026(3) 0.055(4) -0.003(3) -0.011(3) -0.015(3)
C14 0.033(3) 0.031(3) 0.078(5) -0.009(3) -0.022(3) -0.012(3)
C15 0.041(3) 0.045(4) 0.028(3) 0.001(3) -0.007(3) -0.034(3)
C16 0.057(4) 0.055(4) 0.032(3) 0.003(3) -0.013(3) -0.040(4)
C17 0.069(5) 0.060(5) 0.024(3) -0.001(3) -0.014(3) -0.037(4)
C18 0.058(4) 0.053(4) 0.035(4) -0.006(3) -0.014(3) -0.035(3)
C19 0.045(3) 0.044(4) 0.029(3) -0.004(3) -0.009(3) -0.028(3)
C20 0.149(9) 0.135(9) 0.030(4) 0.005(5) -0.021(5) -0.106(8)
C21 0.30(2) 0.34(3) 0.082(10) -0.059(13) -0.073(13) -0.14(2)
C22 0.371(18) 0.53(2) 0.052(5) -0.017(9) -0.050(7) -0.308(17)
C25 0.140(6) 0.167(7) 0.053(4) 0.012(4) -0.035(4) -0.113(6)
C26 0.263(19) 0.39(3) 0.050(7) -0.014(11) -0.032(9) -0.22(2)
C24 0.371(18) 0.53(2) 0.052(5) -0.017(9) -0.050(7) -0.308(17)
C23 0.371(18) 0.53(2) 0.052(5) -0.017(9) -0.050(7) -0.308(17)

loop_
_atom_type_symbol
_atom_type_description
_atom_type_scat_dispersion_real
_atom_type_scat_dispersion_imag
_atom_type_scat_source
C C 0.0033 0.0016 'International Tables Vol C Tables 4.2.6.8 and 6.1.1.4'
H H 0.0000 0.0000 'International Tables Vol C Tables 4.2.6.8 and 6.1.1.4'
N N 0.0061 0.0033 'International Tables Vol C Tables 4.2.6.8 and 6.1.1.4'
O O 0.0106 0.0060 'International Tables Vol C Tables 4.2.6.8 and 6.1.1.4'
Cl Cl 0.1484 0.1585 'International Tables Vol C Tables 4.2.6.8 and 6.1.1.4'
Cu Cu 0.3201 1.2651 'International Tables Vol C Tables 4.2.6.8 and 6.1.1.4'

loop_
_geom_angle_atom_site_label_1
_geom_angle_atom_site_label_2
_geom_angle_atom_site_label_3
_geom_angle
_geom_angle_site_symmetry_1
_geom_angle_site_symmetry_3
O7 Cu1 O1 87.36(18) . .
O7 Cu1 O3 91.42(18) . .
O1 Cu1 O3 168.74(16) . .
O7 Cu1 O6 166.49(18) . .
O1 Cu1 O6 91.37(18) . .
O3 Cu1 O6 87.21(17) . .
O7 Cu1 N1 98.92(18) . .
O1 Cu1 N1 95.39(17) . .
O3 Cu1 N1 95.85(17) . .
O6 Cu1 N1 94.59(17) . .
O7 Cu1 Cu2 83.86(13) . .
O1 Cu1 Cu2 85.47(11) . .
O3 Cu1 Cu2 83.27(12) . .
O6 Cu1 Cu2 82.63(12) . .
N1 Cu1 Cu2 177.11(12) . .
O8 Cu2 O4 90.13(18) . .
O8 Cu2 O5 169.55(17) . .
O4 Cu2 O5 87.60(18) . .
O8 Cu2 O2 88.95(18) . .
O4 Cu2 O2 168.02(17) . .
O5 Cu2 O2 91.16(18) . .
O8 Cu2 N2 95.6(3) . .
O4 Cu2 N2 99.4(2) . .
O5 Cu2 N2 94.8(3) . .
O2 Cu2 N2 92.6(2) . .
O8 Cu2 Cu1 84.19(13) . .
O4 Cu2 Cu1 84.92(12) . .
O5 Cu2 Cu1 85.45(12) . .
O2 Cu2 Cu1 83.11(12) . .
N2 Cu2 Cu1 175.7(2) . .
C1 O1 Cu1 122.5(4) . .
C1 O2 Cu2 124.3(4) . .
C5 O3 Cu1 124.4(4) . .
C5 O4 Cu2 122.2(4) . .
C10 O5 Cu2 120.8(4) . .
C10 O6 Cu1 125.0(4) . .
C13 O7 Cu1 123.5(4) . .
C13 O8 Cu2 122.6(4) . .
C15 N1 C19 117.7(5) . .
C15 N1 Cu1 120.3(4) . .
C19 N1 Cu1 122.0(4) . .
C26 N2 C25 112.6(8) . .
C26 N2 Cu2 125.5(7) . .
C25 N2 Cu2 122.0(6) . .
O2 C1 O1 124.3(5) . .
O2 C1 C2 118.9(5) . .
O1 C1 C2 116.8(5) . .
C1 C2 C3 116.5(5) . .
C1 C2 H2A 108.2 . .
C3 C2 H2A 108.2 . .
C1 C2 H2B 108.2 . .
C3 C2 H2B 108.2 . .
H2A C2 H2B 107.3 . .
C2 C3 C4 115.3(5) . .
C2 C3 H3A 108.5 . .
C4 C3 H3A 108.5 . .
C2 C3 H3B 108.5 . .
C4 C3 H3B 108.5 . .
H3A C3 H3B 107.5 . .
C12 C4 C3 114.0(5) 1_655 .
C12 C4 H4A 108.7 1_655 .
C3 C4 H4A 108.7 . .
C12 C4 H4B 108.7 1_655 .
C3 C4 H4B 108.7 . .
H4A C4 H4B 107.6 . .
O3 C5 O4 124.7(5) . .
O3 C5 C6 117.9(5) . .
O4 C5 C6 117.4(5) . .
C7 C6 C5 116.5(5) . .
C7 C6 H6A 108.2 . .
C5 C6 H6A 108.2 . .
C7 C6 H6B 108.2 . .
C5 C6 H6B 108.2 . .
H6A C6 H6B 107.3 . .
C6 C7 C8 113.4(5) . .
C6 C7 H7A 108.9 . .
C8 C7 H7A 108.9 . .
C6 C7 H7B 108.9 . .
C8 C7 H7B 108.9 . .
H7A C7 H7B 107.7 . .
C7 C8 C9 112.8(6) . .
C7 C8 H8A 109.0 . .
C9 C8 H8A 109.0 . .
C7 C8 H8B 109.0 . .
C9 C8 H8B 109.0 . .
H8A C8 H8B 107.8 . .
C8 C9 C14 115.7(6) . 1_455
C8 C9 H9A 108.4 . .
C14 C9 H9A 108.4 1_455 .
C8 C9 H9B 108.4 . .
C14 C9 H9B 108.4 1_455 .
H9A C9 H9B 107.4 . .
O6 C10 O5 125.5(5) . .
O6 C10 C11 118.9(5) . .
O5 C10 C11 115.6(5) . .
C10 C11 C12 109.9(5) . .
C10 C11 H11A 109.7 . .
C12 C11 H11A 109.7 . .
C10 C11 H11B 109.7 . .
C12 C11 H11B 109.7 . .
H11A C11 H11B 108.2 . .
C4 C12 C11 115.8(5) 1_455 .
C4 C12 H12A 108.3 1_455 .
C11 C12 H12A 108.3 . .
C4 C12 H12B 108.3 1_455 .
C11 C12 H12B 108.3 . .
H12A C12 H12B 107.4 . .
O7 C13 O8 125.0(5) . .
O7 C13 C14 116.5(6) . .
O8 C13 C14 118.5(6) . .
C13 C14 C9 110.1(5) . 1_655
C13 C14 H14A 109.6 . .
C9 C14 H14A 109.6 1_655 .
C13 C14 H14B 109.6 . .
C9 C14 H14B 109.6 1_655 .
H14A C14 H14B 108.1 . .
N1 C15 C16 123.4(5) . .
N1 C15 H15 118.3 . .
C16 C15 H15 118.3 . .
C15 C16 C17 119.6(6) . .
C15 C16 H16 120.2 . .
C17 C16 H16 120.2 . .
C18 C17 C16 116.5(6) . .
C18 C17 C20 122.4(6) . .
C16 C17 C20 121.0(6) . .
C17 C18 C19 120.9(6) . .
C17 C18 H18 119.5 . .
C19 C18 H18 119.5 . .
N1 C19 C18 121.7(6) . .
N1 C19 H19 119.1 . .
C18 C19 H19 119.1 . .
C21 C20 C17 124.3(11) . .
C21 C20 H20A 106.2 . .
C17 C20 H20A 106.2 . .
C21 C20 H20B 106.2 . .
C17 C20 H20B 106.2 . .
H20A C20 H20B 106.4 . .
C20 C21 C22 118.4(16) . .
C20 C21 H21A 107.7 . .
C22 C21 H21A 107.7 . .
C20 C21 H21B 107.7 . .
C22 C21 H21B 107.7 . .
H21A C21 H21B 107.1 . .
C23 C22 C24 119.8(12) . .
C23 C22 C21 110.2(14) . .
C24 C22 C21 128.5(15) . .
N2 C25 C23 127.1(10) . 1_556
N2 C25 H25 116.5 . .
C23 C25 H25 116.5 1_556 .
N2 C26 C24 124.1(13) . 1_556
N2 C26 H26 118.0 . .
C24 C26 H26 118.0 1_556 .
C22 C24 C26 117.4(13) . 1_554
C22 C24 H24 121.3 . .
C26 C24 H24 121.3 1_554 .
C22 C23 C25 114.9(13) . 1_554
C22 C23 H23 122.6 . .
C25 C23 H23 122.6 1_554 .

loop_
_geom_bond_atom_site_label_1
_geom_bond_atom_site_label_2
_geom_bond_distance
_geom_bond_site_symmetry_2
Cu1 O7 1.967(4) .
Cu1 O1 1.963(4) .
Cu1 O3 1.973(4) .
Cu1 O6 1.972(4) .
Cu1 N1 2.159(5) .
Cu1 Cu2 2.6288(10) .
Cu2 O8 1.980(4) .
Cu2 O4 1.978(4) .
Cu2 O5 1.984(4) .
Cu2 O2 1.980(4) .
Cu2 N2 2.146(8) .
O1 C1 1.266(6) .
O2 C1 1.265(7) .
O3 C5 1.258(7) .
O4 C5 1.252(7) .
O5 C10 1.258(7) .
O6 C10 1.239(7) .
O7 C13 1.252(7) .
O8 C13 1.249(7) .
N1 C15 1.314(7) .
N1 C19 1.343(7) .
N2 C26 1.255(11) .
N2 C25 1.335(10) .
C1 C2 1.495(7) .
C2 C3 1.502(8) .
C2 H2A 0.9700 .
C2 H2B 0.9700 .
C3 C4 1.522(7) .
C3 H3A 0.9700 .
C3 H3B 0.9700 .
C4 C12 1.495(8) 1_655
C4 H4A 0.9700 .
C4 H4B 0.9700 .
C5 C6 1.504(8) .
C6 C7 1.509(8) .
C6 H6A 0.9700 .
C6 H6B 0.9700 .
C7 C8 1.522(8) .
C7 H7A 0.9700 .
C7 H7B 0.9700 .
C8 C9 1.498(9) .
C8 H8A 0.9700 .
C8 H8B 0.9700 .
C9 C14 1.535(8) 1_455
C9 H9A 0.9700 .
C9 H9B 0.9700 .
C10 C11 1.514(8) .
C11 C12 1.545(8) .
C11 H11A 0.9700 .
C11 H11B 0.9700 .
C12 C4 1.495(8) 1_455
C12 H12A 0.9700 .
C12 H12B 0.9700 .
C13 C14 1.505(8) .
C14 C9 1.535(8) 1_655
C14 H14A 0.9700 .
C14 H14B 0.9700 .
C15 C16 1.345(8) .
C15 H15 0.9300 .
C16 C17 1.382(9) .
C16 H16 0.9300 .
C17 C18 1.370(9) .
C17 C20 1.512(10) .
C18 C19 1.343(8) .
C18 H18 0.9300 .
C19 H19 0.9300 .
C20 C21 1.263(18) .
C20 H20A 0.9700 .
C20 H20B 0.9700 .
C21 C22 1.517(17) .
C21 H21A 0.9700 .
C21 H21B 0.9700 .
C22 C23 1.299(14) .
C22 C24 1.348(14) .
C25 C23 1.365(15) 1_556
C25 H25 0.9300 .
C26 C24 1.363(16) 1_556
C26 H26 0.9300 .
C24 C26 1.363(16) 1_554
C24 H24 0.9300 .
C23 C25 1.365(15) 1_554
C23 H23 0.9300 .

loop_
_geom_torsion_atom_site_label_1
_geom_torsion_atom_site_label_2
_geom_torsion_atom_site_label_3
_geom_torsion_atom_site_label_4
_geom_torsion
_geom_torsion_site_symmetry_1
_geom_torsion_site_symmetry_2
_geom_torsion_site_symmetry_3
_geom_torsion_site_symmetry_4
O7 Cu1 Cu2 O8 0.39(17) . . . .
O1 Cu1 Cu2 O8 -87.43(18) . . . .
O3 Cu1 Cu2 O8 92.56(18) . . . .
O6 Cu1 Cu2 O8 -179.40(16) . . . .
N1 Cu1 Cu2 O8 165(3) . . . .
O7 Cu1 Cu2 O4 -90.26(19) . . . .
O1 Cu1 Cu2 O4 -178.08(17) . . . .
O3 Cu1 Cu2 O4 1.91(17) . . . .
O6 Cu1 Cu2 O4 89.95(18) . . . .
N1 Cu1 Cu2 O4 74(3) . . . .
O7 Cu1 Cu2 O5 -178.25(16) . . . .
O1 Cu1 Cu2 O5 93.93(18) . . . .
O3 Cu1 Cu2 O5 -86.08(18) . . . .
O6 Cu1 Cu2 O5 1.96(16) . . . .
N1 Cu1 Cu2 O5 -14(3) . . . .
O7 Cu1 Cu2 O2 90.03(18) . . . .
O1 Cu1 Cu2 O2 2.21(17) . . . .
O3 Cu1 Cu2 O2 -177.80(17) . . . .
O6 Cu1 Cu2 O2 -89.76(17) . . . .
N1 Cu1 Cu2 O2 -105(3) . . . .
O7 Cu1 Cu2 N2 88(4) . . . .
O1 Cu1 Cu2 N2 0(4) . . . .
O3 Cu1 Cu2 N2 -180(98) . . . .
O6 Cu1 Cu2 N2 -92(4) . . . .
N1 Cu1 Cu2 N2 -107(4) . . . .
O7 Cu1 O1 C1 -83.8(4) . . . .
O3 Cu1 O1 C1 0.2(11) . . . .
O6 Cu1 O1 C1 82.7(4) . . . .
N1 Cu1 O1 C1 177.4(4) . . . .
Cu2 Cu1 O1 C1 0.2(4) . . . .
O8 Cu2 O2 C1 78.7(4) . . . .
O4 Cu2 O2 C1 -7.0(11) . . . .
O5 Cu2 O2 C1 -90.9(4) . . . .
N2 Cu2 O2 C1 174.2(5) . . . .
Cu1 Cu2 O2 C1 -5.6(4) . . . .
O7 Cu1 O3 C5 84.9(5) . . . .
O1 Cu1 O3 C5 1.4(11) . . . .
O6 Cu1 O3 C5 -81.6(5) . . . .
N1 Cu1 O3 C5 -175.9(4) . . . .
Cu2 Cu1 O3 C5 1.3(4) . . . .
O8 Cu2 O4 C5 -90.0(5) . . . .
O5 Cu2 O4 C5 79.8(5) . . . .
O2 Cu2 O4 C5 -4.5(11) . . . .
N2 Cu2 O4 C5 174.3(5) . . . .
Cu1 Cu2 O4 C5 -5.9(4) . . . .
O8 Cu2 O5 C10 -6.0(12) . . . .
O4 Cu2 O5 C10 -83.6(4) . . . .
O2 Cu2 O5 C10 84.5(4) . . . .
N2 Cu2 O5 C10 177.2(5) . . . .
Cu1 Cu2 O5 C10 1.5(4) . . . .
O7 Cu1 O6 C10 -7.4(10) . . . .
O1 Cu1 O6 C10 -91.8(4) . . . .
O3 Cu1 O6 C10 77.1(4) . . . .
N1 Cu1 O6 C10 172.7(4) . . . .
Cu2 Cu1 O6 C10 -6.5(4) . . . .
O1 Cu1 O7 C13 80.1(5) . . . .
O3 Cu1 O7 C13 -88.7(5) . . . .
O6 Cu1 O7 C13 -4.7(10) . . . .
N1 Cu1 O7 C13 175.2(4) . . . .
Cu2 Cu1 O7 C13 -5.6(4) . . . .
O4 Cu2 O8 C13 89.5(4) . . . .
O5 Cu2 O8 C13 12.1(12) . . . .
O2 Cu2 O8 C13 -78.6(4) . . . .
N2 Cu2 O8 C13 -171.0(5) . . . .
Cu1 Cu2 O8 C13 4.6(4) . . . .
O7 Cu1 N1 C15 -101.5(4) . . . .
O1 Cu1 N1 C15 -13.3(4) . . . .
O3 Cu1 N1 C15 166.1(4) . . . .
O6 Cu1 N1 C15 78.5(4) . . . .
Cu2 Cu1 N1 C15 94(3) . . . .
O7 Cu1 N1 C19 77.4(5) . . . .
O1 Cu1 N1 C19 165.5(4) . . . .
O3 Cu1 N1 C19 -15.0(5) . . . .
O6 Cu1 N1 C19 -102.6(5) . . . .
Cu2 Cu1 N1 C19 -87(3) . . . .
O8 Cu2 N2 C26 89.2(14) . . . .
O4 Cu2 N2 C26 -179.7(14) . . . .
O5 Cu2 N2 C26 -91.4(14) . . . .
O2 Cu2 N2 C26 0.0(14) . . . .
Cu1 Cu2 N2 C26 2(5) . . . .
O8 Cu2 N2 C25 -91.1(9) . . . .
O4 Cu2 N2 C25 0.0(10) . . . .
O5 Cu2 N2 C25 88.3(9) . . . .
O2 Cu2 N2 C25 179.7(9) . . . .
Cu1 Cu2 N2 C25 -178(3) . . . .
Cu2 O2 C1 O1 7.8(8) . . . .
Cu2 O2 C1 C2 -172.4(4) . . . .
Cu1 O1 C1 O2 -4.6(8) . . . .
Cu1 O1 C1 C2 175.6(4) . . . .
O2 C1 C2 C3 -4.6(8) . . . .
O1 C1 C2 C3 175.2(5) . . . .
C1 C2 C3 C4 177.4(5) . . . .
C2 C3 C4 C12 171.8(5) . . . 1_655
Cu1 O3 C5 O4 -6.5(8) . . . .
Cu1 O3 C5 C6 172.8(4) . . . .
Cu2 O4 C5 O3 9.0(8) . . . .
Cu2 O4 C5 C6 -170.3(4) . . . .
O3 C5 C6 C7 12.0(8) . . . .
O4 C5 C6 C7 -168.6(6) . . . .
C5 C6 C7 C8 178.0(5) . . . .
C6 C7 C8 C9 -175.3(5) . . . .
C7 C8 C9 C14 -175.3(5) . . . 1_455
Cu1 O6 C10 O5 10.2(8) . . . .
Cu1 O6 C10 C11 -168.7(4) . . . .
Cu2 O5 C10 O6 -7.1(8) . . . .
Cu2 O5 C10 C11 171.9(3) . . . .
O6 C10 C11 C12 90.2(6) . . . .
O5 C10 C11 C12 -88.8(6) . . . .
C10 C11 C12 C4 -71.7(7) . . . 1_455
Cu1 O7 C13 O8 11.4(8) . . . .
Cu1 O7 C13 C14 -168.5(4) . . . .
Cu2 O8 C13 O7 -10.7(8) . . . .
Cu2 O8 C13 C14 169.2(4) . . . .
O7 C13 C14 C9 91.0(6) . . . 1_655
O8 C13 C14 C9 -88.9(7) . . . 1_655
C19 N1 C15 C16 -0.9(9) . . . .
Cu1 N1 C15 C16 178.0(5) . . . .
N1 C15 C16 C17 2.4(10) . . . .
C15 C16 C17 C18 -3.4(10) . . . .
C15 C16 C17 C20 179.4(7) . . . .
C16 C17 C18 C19 3.3(10) . . . .
C20 C17 C18 C19 -179.6(8) . . . .
C15 N1 C19 C18 0.7(9) . . . .
Cu1 N1 C19 C18 -178.2(5) . . . .
C17 C18 C19 N1 -2.0(10) . . . .
C18 C17 C20 C21 5(2) . . . .
C16 C17 C20 C21 -178.2(15) . . . .
C17 C20 C21 C22 178.1(13) . . . .
C20 C21 C22 C23 -167(2) . . . .
C20 C21 C22 C24 27(4) . . . .
C26 N2 C25 C23 7(2) . . . 1_556
Cu2 N2 C25 C23 -172.4(15) . . . 1_556
C25 N2 C26 C24 11(3) . . . 1_556
Cu2 N2 C26 C24 -168.8(16) . . . 1_556
C23 C22 C24 C26 17(4) . . . 1_554
C21 C22 C24 C26 -178(2) . . . 1_554
C24 C22 C23 C25 -1(4) . . . 1_554
C21 C22 C23 C25 -168.1(17) . . . 1_554

loop_
_platon_squeeze_void_nr
_platon_squeeze_void_average_x
_platon_squeeze_void_average_y
_platon_squeeze_void_average_z
_platon_squeeze_void_volume
_platon_squeeze_void_count_electrons
_platon_squeeze_void_content
1 0.500 0.867 1.000 378 131 ' '

loop_
_cod_changelog_entry_id
_cod_changelog_entry_author
_cod_changelog_entry_date
_cod_changelog_entry_text
1 'Vaitkus, Antanas' 2022-05-09T02:18:00+03:00 'Updated bibliographic information.'
